data_7713148
loop_
_publ_author_name
'Kartikeyan, Radhakrishnan'
'Murugan, Dhanashree'
'Ajaykamal, Tamilarasan'
'Varadhan, Manikandan'
'Rangasamy, Loganathan'
'Velusamy, Marappan'
'Palaniandavar, Mallayan'
'Venugopal, Rajendiran'

_publ_section_title
;
 Mixed Ligand Copper(II)-Diimine Complexes of
 2-Formylpyridine-N4-Phenylthiosemicarbazone: Diimine Co-ligands Tune the
 in Vitro Nanomolar Cytotoxicity
;
_journal_name_full 'Dalton Transactions'
_journal_paper_doi 10.1039/D3DT00213F
_journal_year 2023
_chemical_formula_sum 'C27 H20 Cl Cu N6 O4 S'
_chemical_formula_weight 623.54
_space_group_crystal_system orthorhombic
_space_group_IT_number 52
_space_group_name_Hall '-P 2a 2bc'
_space_group_name_H-M_alt 'P n n a'
_atom_sites_solution_hydrogens geom
_audit_creation_method SHELXL-2018/3
_audit_update_record
;
2023-05-14 deposited with the CCDC.	2023-05-18 downloaded from the CCDC.
;
_cell_angle_alpha 90
_cell_angle_beta 90
_cell_angle_gamma 90
_cell_formula_units_Z 8
_cell_length_a 14.655(2)
_cell_length_b 27.476(4)
_cell_length_c 13.511(2)
_cell_measurement_reflns_used 6858
_cell_measurement_temperature 296(2)
_cell_measurement_theta_max 28.467
_cell_measurement_theta_min 1.482
_cell_volume 5440.3(14)
_computing_structure_refinement 'SHELXL-2018/3 (Sheldrick, 2018)'
_computing_structure_solution 'SHELXT 2014/5 (Sheldrick, 2014)'
_diffrn_ambient_temperature 296(2)
_diffrn_measured_fraction_theta_full 1.000
_diffrn_measured_fraction_theta_max 0.996
_diffrn_measurement_device_type Bruker
_diffrn_radiation_type MoK\a
_diffrn_radiation_wavelength 0.71073
_diffrn_reflns_av_R_equivalents 0.1105
_diffrn_reflns_av_unetI/netI 0.0437
_diffrn_reflns_Laue_measured_fraction_full 1.000
_diffrn_reflns_Laue_measured_fraction_max 0.996
_diffrn_reflns_limit_h_max 19
_diffrn_reflns_limit_h_min -19
_diffrn_reflns_limit_k_max 36
_diffrn_reflns_limit_k_min -36
_diffrn_reflns_limit_l_max 18
_diffrn_reflns_limit_l_min -18
_diffrn_reflns_number 227468
_diffrn_reflns_point_group_measured_fraction_full 1.000
_diffrn_reflns_point_group_measured_fraction_max 0.996
_diffrn_reflns_theta_full 25.242
_diffrn_reflns_theta_max 28.467
_diffrn_reflns_theta_min 1.482
_exptl_absorpt_coefficient_mu 1.024
_exptl_crystal_colour blue
_exptl_crystal_density_diffrn 1.523
_exptl_crystal_description needle
_exptl_crystal_F_000 2544
_exptl_crystal_size_max 0.58
_exptl_crystal_size_mid 0.45
_exptl_crystal_size_min 0.39
_refine_diff_density_max 0.643
_refine_diff_density_min -0.565
_refine_diff_density_rms 0.071
_refine_ls_extinction_method none
_refine_ls_goodness_of_fit_ref 1.021
_refine_ls_hydrogen_treatment constr
_refine_ls_matrix_type full
_refine_ls_number_parameters 362
_refine_ls_number_reflns 6858
_refine_ls_number_restraints 0
_refine_ls_restrained_S_all 1.021
_refine_ls_R_factor_all 0.1247
_refine_ls_R_factor_gt 0.0569
_refine_ls_shift/su_max 0.000
_refine_ls_shift/su_mean 0.000
_refine_ls_structure_factor_coef Fsqd
_refine_ls_weighting_details 'w=1/[\s^2^(Fo^2^)+(0.0739P)^2^+8.8027P] where P=(Fo^2^+2Fc^2^)/3'
_refine_ls_weighting_scheme calc
_refine_ls_wR_factor_gt 0.1427
_refine_ls_wR_factor_ref 0.1874
_reflns_Friedel_coverage 0.000
_reflns_number_gt 3666
_reflns_number_total 6858
_reflns_threshold_expression 'I > 2\s(I)'
_cod_data_source_file d3dt00213f2.cif
_cod_data_source_block shelx_CCDC1
_cod_original_cell_volume 5440.1(14)
_cod_database_code 7713148
_shelx_shelxl_version_number 2018/3
_shelx_space_group_comment
;
The symmetry employed for this shelxl refinement is uniquely defined
by the following loop, which should always be used as a source of
symmetry information in preference to the above space-group names.
They are only intended as comments.
;

loop_
_space_group_symop_operation_xyz
'x, y, z'
'-x+1/2, -y, z'
'x, -y+1/2, -z+1/2'
'-x+1/2, y+1/2, -z+1/2'
'-x, -y, -z'
'x-1/2, y, -z'
'-x, y-1/2, z-1/2'
'x-1/2, -y-1/2, z-1/2'

loop_
_atom_site_label
_atom_site_type_symbol
_atom_site_fract_x
_atom_site_fract_y
_atom_site_fract_z
_atom_site_U_iso_or_equiv
_atom_site_adp_type
_atom_site_occupancy
_atom_site_site_symmetry_order
_atom_site_calc_flag
_atom_site_refinement_flags_posn
_atom_site_refinement_flags_adp
_atom_site_refinement_flags_occupancy
_atom_site_disorder_assembly
_atom_site_disorder_group
Cu1 Cu 0.86298(4) 0.17163(2) 0.66294(4) 0.04934(18) Uani 1 1 d . . . . .
S1 S 0.71228(8) 0.18933(4) 0.66093(9) 0.0589(3) Uani 1 1 d . . . . .
N3 N 0.8765(2) 0.11853(12) 0.5409(2) 0.0479(8) Uani 1 1 d . . . . .
N1 N 1.0025(3) 0.17884(12) 0.6755(3) 0.0518(9) Uani 1 1 d . . . . .
C19 C 0.8658(2) 0.06709(14) 0.6819(3) 0.0418(8) Uani 1 1 d . . . . .
N6 N 0.6466(3) 0.27260(14) 0.6030(3) 0.0614(10) Uani 1 1 d . . . . .
N2 N 0.8755(2) 0.23856(12) 0.6157(3) 0.0509(8) Uani 1 1 d . . . . .
N4 N 0.8573(2) 0.10850(11) 0.7375(2) 0.0454(8) Uani 1 1 d . . . . .
N5 N 0.8053(3) 0.26873(12) 0.5938(3) 0.0567(9) Uani 1 1 d . . . . .
C17 C 0.8754(3) 0.03086(16) 0.5172(3) 0.0491(10) Uani 1 1 d . . . . .
C24 C 0.8742(3) -0.02199(15) 0.6621(4) 0.0536(11) Uani 1 1 d . . . . .
C23 C 0.8674(3) 0.02059(14) 0.7257(3) 0.0469(9) Uani 1 1 d . . . . .
C26 C 0.8752(3) -0.01739(16) 0.5626(4) 0.0541(11) Uani 1 1 d . . . . .
C7 C 0.7260(3) 0.24792(15) 0.6152(3) 0.0516(10) Uani 1 1 d . . . . .
C18 C 0.8725(3) 0.07246(14) 0.5770(3) 0.0439(9) Uani 1 1 d . . . . .
C14 C 0.8834(3) 0.12522(19) 0.4439(3) 0.0621(12) Uani 1 1 d . . . . .
C6 C 0.9589(3) 0.25375(16) 0.6063(3) 0.0593(12) Uani 1 1 d . . . . .
H021 H 0.971592 0.284531 0.581187 0.071 Uiso 1 1 calc R U . . .
C5 C 1.0311(3) 0.22132(15) 0.6359(3) 0.0515(10) Uani 1 1 d . . . . .
C20 C 0.8488(3) 0.10535(16) 0.8357(3) 0.0519(10) Uani 1 1 d . . . . .
C15 C 0.8843(3) 0.0858(2) 0.3791(4) 0.0697(14) Uani 1 1 d . . . . .
H024 H 0.887836 0.091147 0.311210 0.084 Uiso 1 1 calc R U . . .
C16 C 0.8800(3) 0.0389(2) 0.4150(4) 0.0655(13) Uani 1 1 d . . . . .
H025 H 0.880038 0.012717 0.371518 0.079 Uiso 1 1 calc R U . . .
C21 C 0.8502(3) 0.05991(17) 0.8825(3) 0.0601(12) Uani 1 1 d . . . . .
H026 H 0.843840 0.058098 0.950851 0.072 Uiso 1 1 calc R U . . .
C27 C 0.8760(3) -0.06047(18) 0.4936(5) 0.0747(15) Uani 1 1 d . . . . .
H02A H 0.876633 -0.049216 0.426296 0.112 Uiso 1 1 calc R U . . .
H02B H 0.929342 -0.079792 0.505846 0.112 Uiso 1 1 calc R U . . .
H02C H 0.822374 -0.079833 0.504544 0.112 Uiso 1 1 calc R U . . .
C22 C 0.8606(3) 0.01870(16) 0.8293(3) 0.0547(11) Uani 1 1 d . . . . .
H029 H 0.863329 -0.011176 0.861581 0.066 Uiso 1 1 calc R U . . .
C1 C 1.0641(3) 0.14654(18) 0.7053(4) 0.0631(12) Uani 1 1 d . . . . .
H030 H 1.044091 0.117560 0.733492 0.076 Uiso 1 1 calc R U . . .
C12 C 0.5309(6) 0.3872(3) 0.5466(6) 0.113(3) Uani 1 1 d . . . . .
H031 H 0.476038 0.402207 0.562953 0.136 Uiso 1 1 calc R U . . .
C2 C 1.1574(4) 0.1544(2) 0.6961(4) 0.0724(14) Uani 1 1 d . . . . .
H032 H 1.199311 0.131120 0.716690 0.087 Uiso 1 1 calc R U . . .
C25 C 0.8805(4) -0.07090(16) 0.7124(5) 0.0743(15) Uani 1 1 d . . . . .
H03A H 0.878616 -0.066550 0.782831 0.112 Uiso 1 1 calc R U . . .
H03B H 0.830060 -0.090865 0.692032 0.112 Uiso 1 1 calc R U . . .
H03C H 0.936692 -0.086429 0.694170 0.112 Uiso 1 1 calc R U . . .
C4 C 1.1223(3) 0.2316(2) 0.6264(4) 0.0676(13) Uani 1 1 d . . . . .
H034 H 1.141194 0.261310 0.600428 0.081 Uiso 1 1 calc R U . . .
C9 C 0.6929(4) 0.34190(18) 0.4978(4) 0.0781(16) Uani 1 1 d . . . . .
H035 H 0.747536 0.326864 0.480799 0.094 Uiso 1 1 calc R U . . .
C11 C 0.5885(7) 0.4093(2) 0.4823(6) 0.118(3) Uani 1 1 d . . . . .
H036 H 0.573505 0.439344 0.455203 0.142 Uiso 1 1 calc R U . . .
C13 C 0.5524(5) 0.3427(2) 0.5882(5) 0.0884(18) Uani 1 1 d . . . . .
H037 H 0.512541 0.327946 0.632593 0.106 Uiso 1 1 calc R U . . .
C10 C 0.6698(6) 0.3868(2) 0.4573(5) 0.101(2) Uani 1 1 d . . . . .
H038 H 0.709303 0.401815 0.412960 0.121 Uiso 1 1 calc R U . . .
C8 C 0.6342(4) 0.32011(17) 0.5631(4) 0.0670(14) Uani 1 1 d . . . . .
C3 C 1.1856(4) 0.1974(2) 0.6558(4) 0.0741(15) Uani 1 1 d . . . . .
H041 H 1.247632 0.203593 0.648225 0.089 Uiso 1 1 calc R U . . .
Cl2 Cl 0.41514(15) 0.250000 0.750000 0.1208(10) Uani 1 2 d S T P . .
O3 O 0.3620(4) 0.2862(3) 0.7069(6) 0.187(3) Uani 1 1 d . . . . .
O4 O 0.4736(6) 0.2719(3) 0.8164(7) 0.219(4) Uani 1 1 d . . . . .
Cl1 Cl 0.750000 0.500000 0.32101(16) 0.1230(11) Uani 1 2 d S T P . .
O1 O 0.7089(4) 0.46442(15) 0.2634(3) 0.129(2) Uani 1 1 d . . . . .
O2 O 0.8096(8) 0.4809(4) 0.3827(8) 0.362(10) Uani 1 1 d . . . . .

loop_
_atom_site_aniso_label
_atom_site_aniso_U_11
_atom_site_aniso_U_22
_atom_site_aniso_U_33
_atom_site_aniso_U_23
_atom_site_aniso_U_13
_atom_site_aniso_U_12
Cu1 0.0565(3) 0.0377(3) 0.0539(3) 0.0032(2) 0.0043(2) -0.0007(2)
S1 0.0601(7) 0.0442(6) 0.0725(8) 0.0058(5) 0.0070(6) 0.0010(5)
N3 0.051(2) 0.0490(19) 0.0436(19) 0.0025(15) 0.0021(15) 0.0046(15)
N1 0.054(2) 0.0471(19) 0.054(2) 0.0008(16) -0.0018(17) -0.0012(15)
C19 0.0363(19) 0.0420(19) 0.047(2) -0.0023(16) 0.0015(17) -0.0018(16)
N6 0.075(3) 0.051(2) 0.058(2) -0.0023(17) -0.007(2) 0.0124(19)
N2 0.062(2) 0.0445(19) 0.046(2) 0.0027(15) 0.0090(17) -0.0005(16)
N4 0.0490(19) 0.0389(17) 0.0484(19) -0.0008(14) 0.0015(16) -0.0028(14)
N5 0.068(2) 0.0463(19) 0.056(2) 0.0068(16) 0.0064(19) 0.0082(18)
C17 0.038(2) 0.058(2) 0.052(3) -0.0079(19) -0.0026(18) 0.0044(18)
C24 0.042(2) 0.043(2) 0.076(3) -0.001(2) -0.003(2) -0.0005(17)
C23 0.038(2) 0.041(2) 0.062(3) 0.0030(18) -0.0069(19) -0.0029(16)
C26 0.038(2) 0.052(2) 0.072(3) -0.014(2) -0.002(2) 0.0007(18)
C7 0.064(3) 0.046(2) 0.045(2) -0.0028(19) 0.005(2) 0.002(2)
C18 0.037(2) 0.048(2) 0.046(2) -0.0026(17) -0.0016(17) 0.0031(17)
C14 0.059(3) 0.081(3) 0.047(3) 0.005(2) 0.002(2) 0.010(2)
C6 0.078(3) 0.045(2) 0.055(3) 0.006(2) 0.015(2) -0.007(2)
C5 0.063(3) 0.047(2) 0.045(2) -0.0001(18) 0.007(2) -0.007(2)
C20 0.059(3) 0.055(2) 0.042(2) 0.0033(19) 0.002(2) -0.0080(19)
C15 0.068(3) 0.098(4) 0.043(3) 0.000(3) 0.001(2) 0.010(3)
C16 0.055(3) 0.083(4) 0.059(3) -0.023(3) -0.001(2) 0.007(2)
C21 0.069(3) 0.065(3) 0.046(2) 0.008(2) 0.002(2) -0.012(2)
C27 0.065(3) 0.058(3) 0.101(4) -0.028(3) -0.007(3) 0.005(2)
C22 0.055(3) 0.049(2) 0.060(3) 0.014(2) -0.003(2) -0.0077(19)
C1 0.059(3) 0.062(3) 0.069(3) 0.007(2) 0.000(2) -0.001(2)
C12 0.148(7) 0.087(5) 0.105(5) -0.017(4) -0.054(5) 0.056(5)
C2 0.062(3) 0.079(3) 0.076(3) 0.000(3) -0.010(3) 0.006(3)
C25 0.072(3) 0.043(2) 0.107(4) 0.004(3) 0.007(3) -0.002(2)
C4 0.069(3) 0.073(3) 0.061(3) 0.001(2) 0.014(3) -0.022(3)
C9 0.108(4) 0.057(3) 0.070(3) 0.008(3) -0.035(3) -0.005(3)
C11 0.179(9) 0.062(4) 0.114(6) 0.004(4) -0.071(6) 0.019(5)
C13 0.111(5) 0.076(3) 0.078(4) -0.005(3) -0.018(3) 0.036(3)
C10 0.134(6) 0.070(4) 0.100(5) 0.021(3) -0.058(4) -0.012(4)
C8 0.090(4) 0.051(3) 0.060(3) -0.007(2) -0.026(3) 0.011(2)
C3 0.052(3) 0.099(4) 0.072(3) -0.004(3) 0.005(3) -0.011(3)
Cl2 0.0453(11) 0.134(2) 0.183(3) -0.047(2) 0.000 0.000
O3 0.079(4) 0.227(8) 0.254(8) 0.081(7) 0.016(4) 0.024(4)
O4 0.189(7) 0.160(6) 0.308(10) -0.097(6) -0.110(7) 0.013(5)
Cl1 0.239(4) 0.0841(15) 0.0464(11) 0.000 0.000 -0.0231(19)
O1 0.238(7) 0.076(3) 0.074(3) -0.009(2) -0.017(3) -0.015(3)
O2 0.47(2) 0.320(15) 0.292(10) 0.235(12) -0.280(12) -0.229(14)

loop_
_atom_type_symbol
_atom_type_description
_atom_type_scat_dispersion_real
_atom_type_scat_dispersion_imag
_atom_type_scat_source
C C 0.0033 0.0016 'International Tables Vol C Tables 4.2.6.8 and 6.1.1.4'
H H 0.0000 0.0000 'International Tables Vol C Tables 4.2.6.8 and 6.1.1.4'
N N 0.0061 0.0033 'International Tables Vol C Tables 4.2.6.8 and 6.1.1.4'
S S 0.1246 0.1234 'International Tables Vol C Tables 4.2.6.8 and 6.1.1.4'
Cu Cu 0.3201 1.2651 'International Tables Vol C Tables 4.2.6.8 and 6.1.1.4'
Cl Cl 0.1484 0.1585 'International Tables Vol C Tables 4.2.6.8 and 6.1.1.4'
O O 0.0106 0.0060 'International Tables Vol C Tables 4.2.6.8 and 6.1.1.4'

loop_
_geom_angle_atom_site_label_1
_geom_angle_atom_site_label_2
_geom_angle_atom_site_label_3
_geom_angle
_geom_angle_site_symmetry_1
_geom_angle_site_symmetry_3
_geom_angle_publ_flag
N2 Cu1 N4 168.62(14) . . ?
N2 Cu1 N1 80.99(14) . . ?
N4 Cu1 N1 94.75(13) . . ?
N2 Cu1 N3 111.65(13) . . ?
N4 Cu1 N3 78.91(13) . . ?
N1 Cu1 N3 92.07(13) . . ?
N2 Cu1 S1 83.42(11) . . ?
N4 Cu1 S1 98.72(10) . . ?
N1 Cu1 S1 161.62(10) . . ?
N3 Cu1 S1 102.72(9) . . ?
C7 S1 Cu1 95.22(16) . . ?
C14 N3 C18 119.2(4) . . ?
C14 N3 Cu1 130.7(3) . . ?
C18 N3 Cu1 110.1(3) . . ?
C1 N1 C5 119.1(4) . . ?
C1 N1 Cu1 129.4(3) . . ?
C5 N1 Cu1 111.0(3) . . ?
N4 C19 C23 121.6(4) . . ?
N4 C19 C18 117.7(3) . . ?
C23 C19 C18 120.7(4) . . ?
C7 N6 C8 127.9(4) . . ?
C6 N2 N5 119.8(4) . . ?
C6 N2 Cu1 115.0(3) . . ?
N5 N2 Cu1 125.2(3) . . ?
C20 N4 C19 120.0(3) . . ?
C20 N4 Cu1 123.9(3) . . ?
C19 N4 Cu1 116.1(3) . . ?
C7 N5 N2 110.7(3) . . ?
C16 C17 C18 116.2(4) . . ?
C16 C17 C26 124.0(4) . . ?
C18 C17 C26 119.9(4) . . ?
C26 C24 C23 120.9(4) . . ?
C26 C24 C25 122.0(4) . . ?
C23 C24 C25 117.1(4) . . ?
C22 C23 C19 116.9(4) . . ?
C22 C23 C24 124.3(4) . . ?
C19 C23 C24 118.8(4) . . ?
C24 C26 C17 120.2(4) . . ?
C24 C26 C27 122.9(5) . . ?
C17 C26 C27 116.9(4) . . ?
N5 C7 N6 120.6(4) . . ?
N5 C7 S1 125.3(3) . . ?
N6 C7 S1 114.1(3) . . ?
N3 C18 C17 123.5(4) . . ?
N3 C18 C19 117.1(3) . . ?
C17 C18 C19 119.4(4) . . ?
N3 C14 C15 120.9(5) . . ?
N2 C6 C5 117.8(4) . . ?
N2 C6 H021 121.1 . . ?
C5 C6 H021 121.1 . . ?
N1 C5 C4 121.2(4) . . ?
N1 C5 C6 114.6(4) . . ?
C4 C5 C6 124.2(4) . . ?
N4 C20 C21 120.3(4) . . ?
C16 C15 C14 120.3(5) . . ?
C16 C15 H024 119.9 . . ?
C14 C15 H024 119.9 . . ?
C15 C16 C17 119.9(4) . . ?
C15 C16 H025 120.1 . . ?
C17 C16 H025 120.1 . . ?
C22 C21 C20 120.7(4) . . ?
C22 C21 H026 119.7 . . ?
C20 C21 H026 119.7 . . ?
C26 C27 H02A 109.5 . . ?
C26 C27 H02B 109.5 . . ?
H02A C27 H02B 109.5 . . ?
C26 C27 H02C 109.5 . . ?
H02A C27 H02C 109.5 . . ?
H02B C27 H02C 109.5 . . ?
C21 C22 C23 120.5(4) . . ?
C21 C22 H029 119.8 . . ?
C23 C22 H029 119.8 . . ?
N1 C1 C2 122.5(5) . . ?
N1 C1 H030 118.8 . . ?
C2 C1 H030 118.8 . . ?
C11 C12 C13 121.0(8) . . ?
C11 C12 H031 119.5 . . ?
C13 C12 H031 119.5 . . ?
C3 C2 C1 118.0(5) . . ?
C3 C2 H032 121.0 . . ?
C1 C2 H032 121.0 . . ?
C24 C25 H03A 109.5 . . ?
C24 C25 H03B 109.5 . . ?
H03A C25 H03B 109.5 . . ?
C24 C25 H03C 109.5 . . ?
H03A C25 H03C 109.5 . . ?
H03B C25 H03C 109.5 . . ?
C5 C4 C3 119.2(5) . . ?
C5 C4 H034 120.4 . . ?
C3 C4 H034 120.4 . . ?
C8 C9 C10 119.2(7) . . ?
C8 C9 H035 120.4 . . ?
C10 C9 H035 120.4 . . ?
C12 C11 C10 119.5(6) . . ?
C12 C11 H036 120.2 . . ?
C10 C11 H036 120.2 . . ?
C12 C13 C8 119.5(7) . . ?
C12 C13 H037 120.3 . . ?
C8 C13 H037 120.3 . . ?
C11 C10 C9 120.6(7) . . ?
C11 C10 H038 119.7 . . ?
C9 C10 H038 119.7 . . ?
C9 C8 C13 120.2(5) . . ?
C9 C8 N6 124.3(5) . . ?
C13 C8 N6 115.3(5) . . ?
C2 C3 C4 120.0(5) . . ?
C2 C3 H041 120.0 . . ?
C4 C3 H041 120.0 . . ?
O4 Cl2 O4 103.2(8) 3_556 . ?
O4 Cl2 O3 107.9(5) 3_556 3_556 ?
O4 Cl2 O3 112.8(6) . 3_556 ?
O4 Cl2 O3 112.8(6) 3_556 . ?
O4 Cl2 O3 107.9(5) . . ?
O3 Cl2 O3 111.9(5) 3_556 . ?
O2 Cl1 O2 101.4(14) . 2_665 ?
O2 Cl1 O1 111.3(6) . . ?
O2 Cl1 O1 110.3(5) 2_665 . ?
O2 Cl1 O1 110.3(5) . 2_665 ?
O2 Cl1 O1 111.3(6) 2_665 2_665 ?
O1 Cl1 O1 111.7(4) . 2_665 ?

loop_
_geom_bond_atom_site_label_1
_geom_bond_atom_site_label_2
_geom_bond_distance
_geom_bond_site_symmetry_2
_geom_bond_publ_flag
Cu1 N2 1.955(3) . ?
Cu1 N4 2.007(3) . ?
Cu1 N1 2.061(4) . ?
Cu1 N3 2.211(3) . ?
Cu1 S1 2.2617(14) . ?
S1 C7 1.736(4) . ?
N3 C14 1.327(5) . ?
N3 C18 1.358(5) . ?
N1 C1 1.329(6) . ?
N1 C5 1.351(5) . ?
C19 N4 1.369(5) . ?
C19 C23 1.409(5) . ?
C19 C18 1.428(5) . ?
N6 C7 1.356(5) . ?
N6 C8 1.424(6) . ?
N2 C6 1.298(5) . ?
N2 N5 1.354(5) . ?
N4 C20 1.336(5) . ?
N5 C7 1.328(5) . ?
C17 C16 1.399(7) . ?
C17 C18 1.401(6) . ?
C17 C26 1.461(6) . ?
C24 C26 1.350(6) . ?
C24 C23 1.455(6) . ?
C24 C25 1.508(6) . ?
C23 C22 1.404(6) . ?
C26 C27 1.507(6) . ?
C14 C15 1.393(7) . ?
C6 C5 1.440(6) . ?
C6 H021 0.9300 . ?
C5 C4 1.372(6) . ?
C20 C21 1.399(6) . ?
C15 C16 1.378(7) . ?
C15 H024 0.9300 . ?
C16 H025 0.9300 . ?
C21 C22 1.349(6) . ?
C21 H026 0.9300 . ?
C27 H02A 0.9600 . ?
C27 H02B 0.9600 . ?
C27 H02C 0.9600 . ?
C22 H029 0.9300 . ?
C1 C2 1.390(7) . ?
C1 H030 0.9300 . ?
C12 C11 1.354(11) . ?
C12 C13 1.383(8) . ?
C12 H031 0.9300 . ?
C2 C3 1.363(8) . ?
C2 H032 0.9300 . ?
C25 H03A 0.9600 . ?
C25 H03B 0.9600 . ?
C25 H03C 0.9600 . ?
C4 C3 1.381(8) . ?
C4 H034 0.9300 . ?
C9 C8 1.370(8) . ?
C9 C10 1.391(7) . ?
C9 H035 0.9300 . ?
C11 C10 1.384(11) . ?
C11 H036 0.9300 . ?
C13 C8 1.391(8) . ?
C13 H037 0.9300 . ?
C10 H038 0.9300 . ?
C3 H041 0.9300 . ?
Cl2 O4 1.379(6) 3_556 ?
Cl2 O4 1.379(6) . ?
Cl2 O3 1.391(6) 3_556 ?
Cl2 O3 1.391(6) . ?
Cl1 O2 1.316(7) . ?
Cl1 O2 1.316(7) 2_665 ?
Cl1 O1 1.388(5) . ?
Cl1 O1 1.388(5) 2_665 ?

loop_
_geom_torsion_atom_site_label_1
_geom_torsion_atom_site_label_2
_geom_torsion_atom_site_label_3
_geom_torsion_atom_site_label_4
_geom_torsion
_geom_torsion_site_symmetry_1
_geom_torsion_site_symmetry_2
_geom_torsion_site_symmetry_3
_geom_torsion_site_symmetry_4
_geom_torsion_publ_flag
C23 C19 N4 C20 -1.1(6) . . . . ?
C18 C19 N4 C20 178.5(4) . . . . ?
C23 C19 N4 Cu1 176.9(3) . . . . ?
C18 C19 N4 Cu1 -3.5(4) . . . . ?
C6 N2 N5 C7 -175.3(4) . . . . ?
Cu1 N2 N5 C7 4.4(5) . . . . ?
N4 C19 C23 C22 -0.5(6) . . . . ?
C18 C19 C23 C22 179.9(4) . . . . ?
N4 C19 C23 C24 178.4(3) . . . . ?
C18 C19 C23 C24 -1.3(5) . . . . ?
C26 C24 C23 C22 176.1(4) . . . . ?
C25 C24 C23 C22 -4.3(6) . . . . ?
C26 C24 C23 C19 -2.6(6) . . . . ?
C25 C24 C23 C19 177.0(4) . . . . ?
C23 C24 C26 C17 3.9(6) . . . . ?
C25 C24 C26 C17 -175.7(4) . . . . ?
C23 C24 C26 C27 -176.0(4) . . . . ?
C25 C24 C26 C27 4.4(7) . . . . ?
C16 C17 C26 C24 177.5(4) . . . . ?
C18 C17 C26 C24 -1.4(6) . . . . ?
C16 C17 C26 C27 -2.6(6) . . . . ?
C18 C17 C26 C27 178.5(4) . . . . ?
N2 N5 C7 N6 177.1(4) . . . . ?
N2 N5 C7 S1 -2.2(5) . . . . ?
C8 N6 C7 N5 3.7(7) . . . . ?
C8 N6 C7 S1 -176.9(4) . . . . ?
Cu1 S1 C7 N5 -0.3(4) . . . . ?
Cu1 S1 C7 N6 -179.7(3) . . . . ?
C14 N3 C18 C17 0.0(6) . . . . ?
Cu1 N3 C18 C17 177.4(3) . . . . ?
C14 N3 C18 C19 179.5(4) . . . . ?
Cu1 N3 C18 C19 -3.2(4) . . . . ?
C16 C17 C18 N3 -1.9(6) . . . . ?
C26 C17 C18 N3 177.1(4) . . . . ?
C16 C17 C18 C19 178.7(4) . . . . ?
C26 C17 C18 C19 -2.4(5) . . . . ?
N4 C19 C18 N3 4.6(5) . . . . ?
C23 C19 C18 N3 -175.8(3) . . . . ?
N4 C19 C18 C17 -176.0(3) . . . . ?
C23 C19 C18 C17 3.7(6) . . . . ?
C18 N3 C14 C15 1.7(7) . . . . ?
Cu1 N3 C14 C15 -175.0(3) . . . . ?
N5 N2 C6 C5 176.5(4) . . . . ?
Cu1 N2 C6 C5 -3.2(5) . . . . ?
C1 N1 C5 C4 -0.2(6) . . . . ?
Cu1 N1 C5 C4 -173.0(4) . . . . ?
C1 N1 C5 C6 -179.8(4) . . . . ?
Cu1 N1 C5 C6 7.3(5) . . . . ?
N2 C6 C5 N1 -3.1(6) . . . . ?
N2 C6 C5 C4 177.2(4) . . . . ?
C19 N4 C20 C21 1.2(6) . . . . ?
Cu1 N4 C20 C21 -176.6(3) . . . . ?
N3 C14 C15 C16 -1.5(7) . . . . ?
C14 C15 C16 C17 -0.5(7) . . . . ?
C18 C17 C16 C15 2.1(6) . . . . ?
C26 C17 C16 C15 -176.8(4) . . . . ?
N4 C20 C21 C22 0.4(7) . . . . ?
C20 C21 C22 C23 -2.0(7) . . . . ?
C19 C23 C22 C21 2.0(6) . . . . ?
C24 C23 C22 C21 -176.8(4) . . . . ?
C5 N1 C1 C2 -1.0(7) . . . . ?
Cu1 N1 C1 C2 170.3(4) . . . . ?
N1 C1 C2 C3 0.9(8) . . . . ?
N1 C5 C4 C3 1.5(7) . . . . ?
C6 C5 C4 C3 -178.9(5) . . . . ?
C13 C12 C11 C10 0.5(11) . . . . ?
C11 C12 C13 C8 -0.4(10) . . . . ?
C12 C11 C10 C9 -0.3(10) . . . . ?
C8 C9 C10 C11 -0.1(9) . . . . ?
C10 C9 C8 C13 0.2(8) . . . . ?
C10 C9 C8 N6 174.6(5) . . . . ?
C12 C13 C8 C9 0.1(8) . . . . ?
C12 C13 C8 N6 -174.8(5) . . . . ?
C7 N6 C8 C9 25.5(7) . . . . ?
C7 N6 C8 C13 -159.8(5) . . . . ?
C1 C2 C3 C4 0.5(8) . . . . ?
C5 C4 C3 C2 -1.6(8) . . . . ?
